data_4120779
loop_
_publ_author_name
'Joby Winn'
'Aleksandra Pinczewska'
'Stephen M. Goldup'

_publ_section_title
;
 Synthesis of a Rotaxane CuI Triazolide under Aqueous Conditions
;
_journal_name_full 'Journal of the American Chemical Society'
_journal_page_first 13318
_journal_page_last 13321
_journal_paper_doi 10.1021/ja407446c
_journal_volume 135
_journal_year 2013
_chemical_formula_moiety 'C62 H76 Cu N5 O2'
_chemical_formula_sum 'C62 H76 Cu N5 O2'
_chemical_formula_weight 986.81
_space_group_crystal_system orthorhombic
_space_group_IT_number 61
_space_group_name_Hall '-P 2ac 2ab'
_space_group_name_H-M_alt 'P b c a'
_symmetry_space_group_name_Hall '-P 2ac 2ab'
_symmetry_space_group_name_H-M 'P b c a'
_atom_sites_solution_hydrogens geom
_cell_angle_alpha 90
_cell_angle_beta 90
_cell_angle_gamma 90
_cell_formula_units_Z 8
_cell_length_a 19.0012(11)
_cell_length_b 24.6026(13)
_cell_length_c 25.8588(13)
_cell_measurement_reflns_used 9804
_cell_measurement_temperature 100.(2)
_cell_measurement_theta_max 64.9936
_cell_measurement_theta_min 4.5100
_cell_volume 12088.4(11)
_computing_cell_refinement 'SAINT V8.27B (Bruker AXS Inc., 2012)'
_computing_data_collection 'Bruker Instrument Service v2012.12.0.3'
_computing_data_reduction 'SAINT V8.27B (Bruker AXS Inc., 2012)'
_computing_molecular_graphics 'Bruker SHELXTL'
_computing_publication_material 'Bruker SHELXTL'
_computing_structure_refinement 'SHELXL-2013 (Sheldrick, 2013)'
_computing_structure_solution 'SHELXS-2013 (Sheldrick, 2013)'
_diffrn_ambient_temperature 100.(2)
_diffrn_detector_area_resol_mean 8.3333
_diffrn_measured_fraction_theta_full 0.956
_diffrn_measured_fraction_theta_max 0.956
_diffrn_measurement_device_type 'Bruker APEX-II CCD'
_diffrn_measurement_method '\f and \w scans'
_diffrn_radiation_monochromator graphite
_diffrn_radiation_source 'sealed tube'
_diffrn_radiation_type CuK\a
_diffrn_radiation_wavelength 1.54178
_diffrn_reflns_av_R_equivalents 0.0669
_diffrn_reflns_limit_h_max 9
_diffrn_reflns_limit_h_min -22
_diffrn_reflns_limit_k_max 28
_diffrn_reflns_limit_k_min -28
_diffrn_reflns_limit_l_max 30
_diffrn_reflns_limit_l_min -29
_diffrn_reflns_number 92997
_diffrn_reflns_theta_full 66.72
_diffrn_reflns_theta_max 66.72
_diffrn_reflns_theta_min 3.40
_exptl_absorpt_coefficient_mu 0.832
_exptl_absorpt_correction_T_max 0.92
_exptl_absorpt_correction_T_min 0.73
_exptl_absorpt_correction_type multi-scan
_exptl_absorpt_process_details 'SADABS V2012/1 (Bruker AXS Inc.)'
_exptl_crystal_colour red
_exptl_crystal_density_diffrn 1.084
_exptl_crystal_description ' Block'
_exptl_crystal_F_000 4224
_exptl_crystal_size_max 0.400
_exptl_crystal_size_mid 0.100
_exptl_crystal_size_min 0.100
_refine_diff_density_max 1.402
_refine_diff_density_min -2.915
_refine_ls_extinction_method none
_refine_ls_goodness_of_fit_ref 1.073
_refine_ls_hydrogen_treatment constr
_refine_ls_matrix_type full
_refine_ls_number_parameters 608
_refine_ls_number_reflns 10228
_refine_ls_number_restraints 0
_refine_ls_restrained_S_all 1.073
_refine_ls_R_factor_all 0.2245
_refine_ls_R_factor_gt 0.2194
_refine_ls_shift/su_max 0.001
_refine_ls_shift/su_mean 0.000
_refine_ls_structure_factor_coef Fsqd
_refine_ls_weighting_details
;
w=1/[\s^2^(Fo^2^)+(0.0304P)^2^+468.1467P]
where P=(Fo^2^+2Fc^2^)/3
;
_refine_ls_weighting_scheme calc
_refine_ls_wR_factor_gt 0.4507
_refine_ls_wR_factor_ref 0.4524
_reflns_number_gt 9431
_reflns_number_total 10228
_reflns_threshold_expression 'I > 2\s(I)'
_cod_data_source_file ja407446c_si_003.cif
_cod_data_source_block I
_cod_database_code 4120779

loop_
_space_group_symop_operation_xyz
'x, y, z'
'x+1/2, -y+1/2, -z'
'-x, y+1/2, -z+1/2'
'-x+1/2, -y, z+1/2'
'-x, -y, -z'
'-x-1/2, y-1/2, z'
'x, -y-1/2, z-1/2'
'x-1/2, y, -z-1/2'

loop_
_atom_site_type_symbol
_atom_site_label
_atom_site_fract_x
_atom_site_fract_y
_atom_site_fract_z
_atom_site_U_iso_or_equiv
_atom_site_adp_type
_atom_site_calc_flag
_atom_site_refinement_flags_adp
_atom_site_refinement_flags_occupancy
_atom_site_refinement_flags_posn
_atom_site_occupancy
_atom_site_disorder_assembly
_atom_site_disorder_group
C C1 0.4856(7) 0.7931(5) 0.5066(5) 0.036(3) Uani d . . . 1.0 . .
C C2 0.5567(6) 0.8011(5) 0.4960(5) 0.039(3) Uani d . . . 1.0 . .
H H2 0.5885 0.7713 0.4974 0.047 Uiso calc U . R 1.0 . .
C C3 0.5815(7) 0.8535(6) 0.4832(6) 0.050(4) Uani d . . . 1.0 . .
H H3 0.6287 0.8595 0.4723 0.06 Uiso calc U . R 1.0 . .
C C4 0.5338(6) 0.8957(6) 0.4873(5) 0.041(3) Uani d . . . 1.0 . .
H H4 0.5494 0.9321 0.483 0.049 Uiso calc U . R 1.0 . .
C C5 0.4639(7) 0.8857(5) 0.4975(6) 0.045(4) Uani d . . . 1.0 . .
C C6 0.4104(6) 0.9325(5) 0.4986(5) 0.031(3) Uiso d . . . 1.0 . .
H H6A 0.4345 0.9668 0.5081 0.038 Uiso calc U . R 1.0 . .
H H6B 0.3738 0.9251 0.5249 0.038 Uiso calc U . R 1.0 . .
C C7 0.3755(7) 0.9385(6) 0.4438(7) 0.053(4) Uani d . . . 1.0 . .
H H7A 0.4123 0.9359 0.4168 0.064 Uiso calc U . R 1.0 . .
H H7B 0.3418 0.9083 0.4384 0.064 Uiso calc U . R 1.0 . .
C C8 0.3362(7) 0.9934(5) 0.4382(5) 0.038(3) Uani d . . . 1.0 . .
H H8A 0.3703 1.0232 0.4441 0.046 Uiso calc U . R 1.0 . .
H H8B 0.3193 0.9967 0.4021 0.046 Uiso calc U . R 1.0 . .
C C9 0.2742(4) 1.0015(3) 0.4743(3) 0.033(3) Uani d . . G 1.0 . .
C C10 0.2849(3) 1.0232(3) 0.5233(3) 0.032(3) Uani d . . G 1.0 . .
H H10 0.3305 1.035 0.5333 0.039 Uiso calc U . R 1.0 . .
C C11 0.2289(4) 1.0275(3) 0.5576(2) 0.030(3) Uiso d . . G 1.0 . .
H H11 0.2363 1.0424 0.5911 0.036 Uiso calc U . R 1.0 . .
C C12 0.1622(3) 1.0102(3) 0.5430(3) 0.052(4) Uani d . . G 1.0 . .
C C13 0.1515(3) 0.9885(3) 0.4940(4) 0.050(4) Uani d . . G 1.0 . .
H H13 0.1059 0.9766 0.484 0.06 Uiso calc U . R 1.0 . .
C C14 0.2075(4) 0.9841(3) 0.4596(3) 0.041(3) Uani d . . G 1.0 . .
H H14 0.2002 0.9693 0.4261 0.049 Uiso calc U . R 1.0 . .
C C15 0.0482(7) 0.9828(6) 0.5756(6) 0.052(4) Uani d . . . 1.0 . .
H H15A 0.0586 0.9477 0.5585 0.062 Uiso calc U . R 1.0 . .
H H15B 0.0131 1.0028 0.5547 0.062 Uiso calc U . R 1.0 . .
C C16 0.0207(8) 0.9734(7) 0.6320(7) 0.071(6) Uani d . . . 1.0 . .
H H16A -0.0008 1.0073 0.6453 0.085 Uiso calc U . R 1.0 . .
H H16B 0.0604 0.9636 0.6549 0.085 Uiso calc U . R 1.0 . .
C C17 -0.0355(7) 0.9265(7) 0.6322(8) 0.074(6) Uani d . . . 1.0 . .
H H17A -0.0589 0.9255 0.6664 0.089 Uiso calc U . R 1.0 . .
H H17B -0.072 0.9346 0.6059 0.089 Uiso calc U . R 1.0 . .
C C18 -0.0040(8) 0.8701(6) 0.6208(6) 0.054(4) Uiso d . . . 1.0 . .
H H18A 0.0225 0.8697 0.5878 0.065 Uiso calc U . R 1.0 . .
H H18B -0.0405 0.8414 0.6201 0.065 Uiso calc U . R 1.0 . .
C C19 0.0884(4) 0.8176(3) 0.6663(4) 0.046(4) Uani d . . G 1.0 . .
C C20 0.1457(5) 0.8178(3) 0.6997(4) 0.081(7) Uani d . . G 1.0 . .
H H20 0.1531 0.8477 0.7223 0.097 Uiso calc U . R 1.0 . .
C C21 0.1922(4) 0.7742(4) 0.7000(4) 0.062(5) Uani d . . G 1.0 . .
H H21 0.2314 0.7743 0.7228 0.074 Uiso calc U . R 1.0 . .
C C22 0.1814(4) 0.7304(3) 0.6669(4) 0.069(6) Uani d . . G 1.0 . .
C C23 0.1241(5) 0.7303(3) 0.6335(4) 0.063(5) Uani d . . G 1.0 . .
H H23 0.1167 0.7004 0.6109 0.076 Uiso calc U . R 1.0 . .
C C24 0.0776(4) 0.7739(4) 0.6332(4) 0.055(4) Uani d . . G 1.0 . .
H H24 0.0384 0.7738 0.6104 0.066 Uiso calc U . R 1.0 . .
C C25 0.2316(9) 0.6818(6) 0.6698(8) 0.072(6) Uani d . . . 1.0 . .
H H25A 0.2071 0.6492 0.6566 0.086 Uiso calc U . R 1.0 . .
H H25B 0.2438 0.6751 0.7065 0.086 Uiso calc U . R 1.0 . .
C C26 0.3005(8) 0.6900(6) 0.6386(10) 0.088(8) Uani d . . . 1.0 . .
H H26A 0.3247 0.7229 0.6516 0.105 Uiso calc U . R 1.0 . .
H H26B 0.3319 0.6586 0.645 0.105 Uiso calc U . R 1.0 . .
C C27 0.2899(7) 0.6958(6) 0.5815(8) 0.058(5) Uani d . . . 1.0 . .
H H27A 0.2656 0.7306 0.5744 0.069 Uiso calc U . R 1.0 . .
H H27B 0.2592 0.666 0.5691 0.069 Uiso calc U . R 1.0 . .
C C28 0.3592(8) 0.6944(5) 0.5520(8) 0.064(5) Uani d . . . 1.0 . .
C C29 0.3945(9) 0.6440(6) 0.5413(11) 0.100(9) Uani d . . . 1.0 . .
H H29 0.3715 0.6106 0.5485 0.12 Uiso calc U . R 1.0 . .
C C30 0.4582(9) 0.6437(6) 0.5218(11) 0.099(9) Uani d . . . 1.0 . .
H H30 0.4829 0.6105 0.517 0.119 Uiso calc U . R 1.0 . .
C C31 0.4873(7) 0.6906(5) 0.5090(6) 0.047(4) Uani d . . . 1.0 . .
H H31 0.5319 0.6902 0.4924 0.056 Uiso calc U . R 1.0 . .
C C32 0.4560(6) 0.7399(5) 0.5186(8) 0.059(5) Uani d . . . 1.0 . .
C C33 0.2500(6) 0.8425(4) 0.5416(5) 0.032(3) Uani d . . . 1.0 . .
C C34 0.2254(5) 0.8723(4) 0.5813(4) 0.018(2) Uiso d . . . 1.0 . .
C C35 0.2636(4) 0.8905(3) 0.6263(3) 0.028(3) Uani d . . G 1.0 . .
C C36 0.2336(3) 0.9286(3) 0.6593(3) 0.036(3) Uani d . . G 1.0 . .
H H36 0.1886 0.9434 0.6517 0.044 Uiso calc U . R 1.0 . .
C C37 0.2695(4) 0.9450(3) 0.7034(3) 0.042(4) Uani d . . G 1.0 . .
C C38 0.3354(4) 0.9234(3) 0.7145(3) 0.037(3) Uani d . . G 1.0 . .
H H38 0.3599 0.9347 0.7447 0.044 Uiso calc U . R 1.0 . .
C C39 0.3654(3) 0.8853(3) 0.6815(3) 0.042(3) Uani d . . G 1.0 . .
C C40 0.3295(4) 0.8689(3) 0.6374(3) 0.033(3) Uani d . . G 1.0 . .
H H40 0.35 0.8429 0.6148 0.039 Uiso calc U . R 1.0 . .
C C41 0.4384(6) 0.8615(5) 0.6946(6) 0.042(3) Uani d . . . 1.0 . .
C C42 0.4696(7) 0.8288(6) 0.6485(4) 0.038(3) Uani d . . . 1.0 . .
H H42A 0.4784 0.8534 0.6194 0.057 Uiso calc U . R 1.0 . .
H H42B 0.4361 0.8006 0.6379 0.057 Uiso calc U . R 1.0 . .
H H42C 0.5139 0.8118 0.6591 0.057 Uiso calc U . R 1.0 . .
C C43 0.4919(8) 0.9061(7) 0.7087(11) 0.108(10) Uani d . . . 1.0 . .
H H43A 0.4955 0.9321 0.6801 0.162 Uiso calc U . R 1.0 . .
H H43B 0.538 0.8895 0.7149 0.162 Uiso calc U . R 1.0 . .
H H43C 0.4762 0.9249 0.74 0.162 Uiso calc U . R 1.0 . .
C C44 0.4297(7) 0.8217(5) 0.7384(5) 0.040(3) Uani d . . . 1.0 . .
H H44A 0.4736 0.8015 0.7433 0.061 Uiso calc U . R 1.0 . .
H H44B 0.3916 0.7962 0.7302 0.061 Uiso calc U . R 1.0 . .
H H44C 0.4181 0.8414 0.7702 0.061 Uiso calc U . R 1.0 . .
C C45 0.2353(7) 0.9862(5) 0.7407(5) 0.033(3) Uani d . . . 1.0 . .
C C46 0.2206(8) 1.0394(5) 0.7097(5) 0.044(3) Uani d . . . 1.0 . .
H H46A 0.1951 1.0652 0.7317 0.066 Uiso calc U . R 1.0 . .
H H46B 0.192 1.0309 0.6792 0.066 Uiso calc U . R 1.0 . .
H H46C 0.2653 1.0556 0.6988 0.066 Uiso calc U . R 1.0 . .
C C47 0.1637(8) 0.9633(6) 0.7594(8) 0.067(5) Uani d . . . 1.0 . .
H H47A 0.1708 0.9271 0.7743 0.101 Uiso calc U . R 1.0 . .
H H47B 0.1313 0.9608 0.73 0.101 Uiso calc U . R 1.0 . .
H H47C 0.1438 0.9875 0.7857 0.101 Uiso calc U . R 1.0 . .
C C48 0.2809(8) 1.0006(6) 0.7866(6) 0.054(4) Uani d . . . 1.0 . .
H H48A 0.2551 1.0254 0.8095 0.081 Uiso calc U . R 1.0 . .
H H48B 0.324 1.0184 0.7745 0.081 Uiso calc U . R 1.0 . .
H H48C 0.2931 0.9674 0.8055 0.081 Uiso calc U . R 1.0 . .
C C49 0.1833(4) 0.8127(3) 0.4584(3) 0.031(3) Uani d . . G 1.0 . .
C C50 0.1409(4) 0.8365(2) 0.4209(3) 0.030(3) Uani d . . G 1.0 . .
H H50 0.1188 0.8704 0.4276 0.036 Uiso calc U . R 1.0 . .
C C51 0.1309(4) 0.8108(3) 0.3736(3) 0.050(4) Uani d . . G 1.0 . .
C C52 0.1633(4) 0.7611(3) 0.3639(3) 0.053(4) Uani d . . G 1.0 . .
H H52 0.1565 0.7435 0.3316 0.063 Uiso calc U . R 1.0 . .
C C53 0.2057(4) 0.7373(2) 0.4014(4) 0.044(4) Uani d . . G 1.0 . .
C C54 0.2156(4) 0.7631(3) 0.4486(3) 0.044(4) Uani d . . G 1.0 . .
H H54 0.2446 0.7468 0.4743 0.053 Uiso calc U . R 1.0 . .
C C55 0.0864(7) 0.8408(5) 0.3317(5) 0.037(3) Uani d . . . 1.0 . .
C C56A 0.0615(17) 0.8961(10) 0.3406(10) 0.028(9) Uani d . P . 0.45(5) A 1
H H56A 0.0362 0.909 0.31 0.042 Uiso calc U P R 0.45(5) A 1
H H56B 0.1018 0.92 0.3473 0.042 Uiso calc U P R 0.45(5) A 1
H H56C 0.0298 0.8965 0.3705 0.042 Uiso calc U P R 0.45(5) A 1
C C57A 0.025(3) 0.8048(14) 0.3121(18) 0.068(16) Uani d . P . 0.54(7) A 1
H H57A -0.0131 0.8051 0.3376 0.102 Uiso calc U P R 0.54(7) A 1
H H57B 0.0418 0.7675 0.3072 0.102 Uiso calc U P R 0.54(7) A 1
H H57C 0.0076 0.8191 0.2792 0.102 Uiso calc U P R 0.54(7) A 1
C C58A 0.1336(18) 0.8493(12) 0.2751(11) 0.067(10) Uani d . P . 0.56(3) A 1
H H58A 0.113 0.8791 0.255 0.1 Uiso calc U P R 0.56(3) A 1
H H58B 0.1319 0.8156 0.2548 0.1 Uiso calc U P R 0.56(3) A 1
H H58C 0.1826 0.8579 0.2834 0.1 Uiso calc U P R 0.56(3) A 1
C C56B 0.115(2) 0.8908(11) 0.3253(13) 0.064(13) Uani d . P . 0.55(5) A 2
H H56D 0.1612 0.8874 0.3091 0.095 Uiso calc U P R 0.55(5) A 2
H H56E 0.1196 0.9086 0.359 0.095 Uiso calc U P R 0.55(5) A 2
H H56F 0.0841 0.9127 0.303 0.095 Uiso calc U P R 0.55(5) A 2
C C57B 0.074(3) 0.8053(16) 0.2940(18) 0.064(17) Uani d . P . 0.46(7) A 2
H H57D 0.0383 0.8203 0.2704 0.095 Uiso calc U P R 0.46(7) A 2
H H57E 0.0561 0.7713 0.309 0.095 Uiso calc U P R 0.46(7) A 2
H H57F 0.1172 0.7981 0.2749 0.095 Uiso calc U P R 0.46(7) A 2
C C58B 0.0079(16) 0.8492(13) 0.3577(13) 0.049(10) Uani d . P . 0.44(3) A 2
H H58D -0.0202 0.8734 0.3358 0.074 Uiso calc U P R 0.44(3) A 2
H H58E 0.0129 0.8652 0.3922 0.074 Uiso calc U P R 0.44(3) A 2
H H58F -0.0157 0.8139 0.3605 0.074 Uiso calc U P R 0.44(3) A 2
C C59 0.2379(7) 0.6807(5) 0.3916(6) 0.042(3) Uani d . . . 1.0 . .
C C60 0.2830(9) 0.6586(7) 0.4355(9) 0.080(6) Uani d . . . 1.0 . .
H H60A 0.3034 0.6237 0.4251 0.121 Uiso calc U . R 1.0 . .
H H60B 0.2539 0.6535 0.4663 0.121 Uiso calc U . R 1.0 . .
H H60C 0.3209 0.6844 0.4431 0.121 Uiso calc U . R 1.0 . .
C C61 0.2795(13) 0.6826(8) 0.3423(11) 0.156(15) Uani d . . . 1.0 . .
H H61A 0.2894 0.6455 0.3306 0.233 Uiso calc U . R 1.0 . .
H H61B 0.3239 0.7018 0.3483 0.233 Uiso calc U . R 1.0 . .
H H61C 0.2523 0.7018 0.3157 0.233 Uiso calc U . R 1.0 . .
C C62 0.1788(10) 0.6388(6) 0.3844(9) 0.084(7) Uani d . . . 1.0 . .
H H62A 0.1534 0.6466 0.3523 0.126 Uiso calc U . R 1.0 . .
H H62B 0.1462 0.6409 0.4137 0.126 Uiso calc U . R 1.0 . .
H H62C 0.1992 0.6023 0.3826 0.126 Uiso calc U . R 1.0 . .
Cu Cu1 0.34209(9) 0.81488(7) 0.52882(8) 0.0395(5) Uani d . . . 1.0 . .
N N1 0.4394(5) 0.8363(4) 0.5061(5) 0.045(3) Uani d . . . 1.0 . .
N N2 0.3903(5) 0.7404(4) 0.5408(7) 0.068(5) Uani d . . . 1.0 . .
N N3 0.1919(5) 0.8389(4) 0.5076(4) 0.032(2) Uani d . . . 1.0 . .
N N4 0.1345(4) 0.8650(4) 0.5321(4) 0.026(2) Uani d . . . 1.0 . .
N N5 0.1569(5) 0.8859(4) 0.5739(6) 0.051(3) Uani d . . . 1.0 . .
O O1 0.1123(5) 1.0149(4) 0.5818(4) 0.049(3) Uani d . . . 1.0 . .
O O2 0.0460(5) 0.8640(4) 0.6686(4) 0.064(3) Uani d . . . 1.0 . .

loop_
_atom_site_aniso_label
_atom_site_aniso_U_11
_atom_site_aniso_U_22
_atom_site_aniso_U_33
_atom_site_aniso_U_12
_atom_site_aniso_U_13
_atom_site_aniso_U_23
C1 0.035(7) 0.029(6) 0.044(8) 0.010(5) -0.017(6) 0.000(6)
C2 0.024(6) 0.041(7) 0.053(8) 0.000(5) 0.006(6) -0.018(6)
C3 0.028(7) 0.051(8) 0.071(10) -0.004(6) -0.025(7) 0.016(8)
C4 0.028(6) 0.049(8) 0.045(8) -0.012(6) -0.003(6) -0.033(6)
C5 0.034(7) 0.026(6) 0.074(10) -0.001(5) -0.017(7) -0.008(6)
C7 0.033(7) 0.048(8) 0.079(11) 0.001(6) -0.013(7) 0.009(8)
C8 0.039(7) 0.036(7) 0.040(7) -0.003(6) -0.002(6) 0.017(6)
C9 0.033(6) 0.020(5) 0.047(8) 0.003(5) 0.001(6) 0.013(5)
C10 0.028(6) 0.026(6) 0.043(7) -0.002(5) -0.016(5) 0.008(5)
C12 0.033(7) 0.028(7) 0.095(12) 0.003(6) 0.038(8) 0.036(7)
C13 0.033(7) 0.029(7) 0.089(12) 0.003(6) -0.028(8) 0.016(7)
C14 0.043(8) 0.025(6) 0.056(9) 0.002(5) -0.014(7) 0.019(6)
C15 0.028(7) 0.052(8) 0.076(11) 0.008(6) 0.011(7) 0.050(8)
C16 0.040(8) 0.074(11) 0.098(14) 0.015(8) 0.026(9) 0.050(11)
C17 0.032(8) 0.086(12) 0.105(14) 0.013(8) 0.017(8) 0.079(11)
C19 0.043(8) 0.054(9) 0.040(8) 0.002(7) 0.021(6) 0.039(7)
C20 0.036(8) 0.051(9) 0.156(19) 0.000(7) 0.036(10) 0.070(11)
C21 0.029(7) 0.051(9) 0.106(14) -0.014(7) 0.003(8) 0.062(10)
C22 0.032(7) 0.052(9) 0.123(16) -0.005(7) -0.002(9) 0.073(11)
C23 0.059(10) 0.034(8) 0.095(13) 0.001(7) -0.011(9) 0.039(8)
C24 0.047(8) 0.059(10) 0.058(10) -0.009(7) -0.003(7) 0.034(8)
C25 0.057(10) 0.043(9) 0.115(16) 0.012(8) -0.003(10) 0.043(10)
C26 0.034(8) 0.034(8) 0.20(3) 0.017(7) 0.009(12) 0.038(12)
C27 0.032(7) 0.027(7) 0.114(15) 0.003(6) -0.018(9) 0.006(8)
C28 0.036(8) 0.024(7) 0.131(16) 0.009(6) 0.000(9) -0.011(8)
C29 0.058(11) 0.019(7) 0.22(3) 0.009(7) 0.039(14) 0.016(11)
C30 0.038(9) 0.034(8) 0.23(3) 0.021(7) 0.000(13) -0.008(13)
C31 0.041(8) 0.038(7) 0.061(10) 0.020(6) 0.012(7) 0.026(7)
C32 0.018(6) 0.033(7) 0.125(15) 0.006(5) 0.012(8) 0.016(8)
C33 0.020(5) 0.019(5) 0.057(8) -0.001(4) -0.018(6) -0.001(5)
C35 0.022(6) 0.015(5) 0.047(7) -0.001(4) 0.012(5) 0.012(5)
C36 0.024(6) 0.020(6) 0.065(9) -0.005(5) -0.001(6) 0.013(6)
C37 0.024(6) 0.025(6) 0.077(10) -0.003(5) 0.015(6) 0.030(7)
C38 0.024(6) 0.026(6) 0.060(8) -0.005(5) 0.012(6) -0.005(6)
C39 0.029(6) 0.022(6) 0.076(10) -0.003(5) 0.013(7) 0.008(6)
C40 0.025(6) 0.033(6) 0.041(7) 0.002(5) -0.006(5) 0.019(6)
C41 0.020(6) 0.042(7) 0.063(9) -0.002(5) -0.007(6) 0.021(7)
C42 0.037(7) 0.061(8) 0.015(6) 0.016(6) -0.004(5) 0.021(6)
C43 0.024(8) 0.051(10) 0.25(3) -0.002(7) -0.026(13) -0.038(15)
C44 0.049(8) 0.048(8) 0.024(7) 0.007(6) -0.008(6) -0.007(6)
C45 0.040(7) 0.027(6) 0.032(7) 0.003(5) 0.005(6) 0.009(5)
C46 0.072(10) 0.021(6) 0.038(7) 0.011(6) 0.010(7) -0.002(5)
C47 0.041(8) 0.042(8) 0.119(15) 0.018(7) 0.035(9) 0.035(9)
C48 0.060(9) 0.033(7) 0.068(10) 0.003(7) 0.011(8) 0.010(7)
C49 0.016(5) 0.026(6) 0.051(8) -0.005(4) -0.002(5) 0.001(5)
C50 0.011(5) 0.031(6) 0.049(7) 0.005(4) -0.011(5) -0.002(5)
C51 0.020(6) 0.028(6) 0.102(13) 0.003(5) -0.026(7) -0.015(7)
C52 0.023(6) 0.021(6) 0.113(13) 0.001(5) 0.008(8) -0.011(7)
C53 0.025(6) 0.023(6) 0.083(11) -0.003(5) 0.010(7) -0.017(7)
C54 0.029(7) 0.028(7) 0.076(11) -0.006(5) -0.016(7) 0.007(7)
C55 0.045(7) 0.030(6) 0.037(7) -0.002(6) -0.021(6) 0.000(6)
C56A 0.029(19) 0.030(14) 0.025(14) 0.003(11) -0.011(12) -0.016(11)
C57A 0.07(3) 0.06(2) 0.08(3) -0.010(18) -0.03(2) -0.010(18)
C58A 0.09(2) 0.058(18) 0.051(18) 0.006(17) 0.021(17) 0.003(14)
C56B 0.09(3) 0.045(17) 0.06(2) 0.008(17) -0.02(2) 0.016(14)
C57B 0.06(4) 0.05(2) 0.08(3) 0.03(2) -0.01(2) -0.01(2)
C58B 0.045(19) 0.047(19) 0.06(2) 0.001(15) -0.029(17) -0.005(16)
C59 0.036(7) 0.035(7) 0.056(9) 0.015(6) 0.014(6) -0.002(6)
C60 0.049(10) 0.050(10) 0.143(19) 0.015(8) -0.003(11) -0.009(11)
C61 0.15(2) 0.057(11) 0.26(3) 0.066(13) 0.18(2) 0.072(16)
C62 0.081(13) 0.022(7) 0.15(2) 0.004(8) 0.052(13) -0.013(9)
Cu1 0.0228(9) 0.0284(9) 0.0674(13) 0.0054(7) -0.0164(9) -0.0080(9)
N1 0.030(6) 0.026(5) 0.079(9) 0.011(5) -0.017(6) -0.005(6)
N2 0.023(6) 0.019(6) 0.161(15) 0.008(4) -0.014(7) 0.000(7)
N3 0.034(5) 0.037(6) 0.025(5) -0.004(4) 0.008(4) 0.009(4)
N4 0.010(4) 0.036(5) 0.034(5) 0.002(4) -0.004(4) 0.012(4)
N5 0.026(5) 0.023(5) 0.103(11) -0.004(4) -0.012(6) 0.030(6)
O1 0.040(5) 0.039(5) 0.070(7) 0.001(4) 0.005(5) 0.025(5)
O2 0.047(6) 0.065(7) 0.081(8) 0.021(5) 0.031(6) 0.048(6)

loop_
_atom_type_symbol
_atom_type_description
_atom_type_scat_dispersion_real
_atom_type_scat_dispersion_imag
_atom_type_scat_source
C C 0.0181 0.0091 'International Tables Vol C Tables 4.2.6.8 and 6.1.1.4'
H H 0.0000 0.0000 'International Tables Vol C Tables 4.2.6.8 and 6.1.1.4'
N N 0.0311 0.0180 'International Tables Vol C Tables 4.2.6.8 and 6.1.1.4'
O O 0.0492 0.0322 'International Tables Vol C Tables 4.2.6.8 and 6.1.1.4'
Cu Cu -1.9646 0.5888 'International Tables Vol C Tables 4.2.6.8 and 6.1.1.4'

loop_
_geom_angle_atom_site_label_1
_geom_angle_atom_site_label_2
_geom_angle_atom_site_label_3
_geom_angle
N1 C1 C2 120.5(12)
N1 C1 C32 116.6(11)
C2 C1 C32 122.8(11)
C1 C2 C3 119.9(12)
C1 C2 H2 120.0
C3 C2 H2 120.0
C4 C3 C2 116.6(13)
C4 C3 H3 121.7
C2 C3 H3 121.7
C5 C4 C3 120.9(13)
C5 C4 H4 119.5
C3 C4 H4 119.5
N1 C5 C4 122.5(12)
N1 C5 C6 117.0(11)
C4 C5 C6 120.5(12)
C5 C6 C7 109.4(11)
C5 C6 H6A 109.8
C7 C6 H6A 109.8
C5 C6 H6B 109.8
C7 C6 H6B 109.8
H6A C6 H6B 108.2
C8 C7 C6 111.7(12)
C8 C7 H7A 109.3
C6 C7 H7A 109.3
C8 C7 H7B 109.3
C6 C7 H7B 109.3
H7A C7 H7B 107.9
C9 C8 C7 115.5(10)
C9 C8 H8A 108.4
C7 C8 H8A 108.4
C9 C8 H8B 108.4
C7 C8 H8B 108.4
H8A C8 H8B 107.5
C10 C9 C14 120.0
C10 C9 C8 119.8(7)
C14 C9 C8 120.1(7)
C9 C10 C11 120.0
C9 C10 H10 120.0
C11 C10 H10 120.0
C12 C11 C10 120.0
C12 C11 H11 120.0
C10 C11 H11 120.0
O1 C12 C13 126.4(7)
O1 C12 C11 113.6(7)
C13 C12 C11 120.0
C12 C13 C14 120.0
C12 C13 H13 120.0
C14 C13 H13 120.0
C13 C14 C9 120.0
C13 C14 H14 120.0
C9 C14 H14 120.0
O1 C15 C16 104.8(13)
O1 C15 H15A 110.8
C16 C15 H15A 110.8
O1 C15 H15B 110.8
C16 C15 H15B 110.8
H15A C15 H15B 108.9
C15 C16 C17 109.7(16)
C15 C16 H16A 109.7
C17 C16 H16A 109.7
C15 C16 H16B 109.7
C17 C16 H16B 109.7
H16A C16 H16B 108.2
C18 C17 C16 113.4(12)
C18 C17 H17A 108.9
C16 C17 H17A 108.9
C18 C17 H17B 108.9
C16 C17 H17B 108.9
H17A C17 H17B 107.7
C17 C18 O2 99.8(12)
C17 C18 H18A 111.8
O2 C18 H18A 111.8
C17 C18 H18B 111.8
O2 C18 H18B 111.8
H18A C18 H18B 109.5
C20 C19 C24 120.0
C20 C19 O2 115.0(9)
C24 C19 O2 125.0(9)
C19 C20 C21 120.0
C19 C20 H20 120.0
C21 C20 H20 120.0
C22 C21 C20 120.0
C22 C21 H21 120.0
C20 C21 H21 120.0
C23 C22 C21 120.0
C23 C22 C25 121.1(10)
C21 C22 C25 118.8(10)
C24 C23 C22 120.0
C24 C23 H23 120.0
C22 C23 H23 120.0
C23 C24 C19 120.0
C23 C24 H24 120.0
C19 C24 H24 120.0
C22 C25 C26 113.5(11)
C22 C25 H25A 108.9
C26 C25 H25A 108.9
C22 C25 H25B 108.9
C26 C25 H25B 108.9
H25A C25 H25B 107.7
C27 C26 C25 114.3(15)
C27 C26 H26A 108.7
C25 C26 H26A 108.7
C27 C26 H26B 108.7
C25 C26 H26B 108.7
H26A C26 H26B 107.6
C26 C27 C28 112.1(13)
C26 C27 H27A 109.2
C28 C27 H27A 109.2
C26 C27 H27B 109.2
C28 C27 H27B 109.2
H27A C27 H27B 107.9
N2 C28 C29 119.5(14)
N2 C28 C27 118.8(12)
C29 C28 C27 121.3(14)
C30 C29 C28 120.7(15)
C30 C29 H29 119.7
C28 C29 H29 119.7
C29 C30 C31 118.5(14)
C29 C30 H30 120.7
C31 C30 H30 120.7
C30 C31 C32 123.0(14)
C30 C31 H31 118.5
C32 C31 H31 118.5
C31 C32 N2 118.5(12)
C31 C32 C1 126.0(12)
N2 C32 C1 115.5(11)
C34 C33 N3 103.7(9)
C34 C33 Cu1 130.3(8)
N3 C33 Cu1 125.8(9)
C33 C34 N5 111.2(11)
C33 C34 C35 127.5(9)
N5 C34 C35 121.3(10)
C36 C35 C40 120.0
C36 C35 C34 119.9(6)
C40 C35 C34 120.1(6)
C35 C36 C37 120.0
C35 C36 H36 120.0
C37 C36 H36 120.0
C38 C37 C36 120.0
C38 C37 C45 120.1(7)
C36 C37 C45 119.9(7)
C37 C38 C39 120.0
C37 C38 H38 120.0
C39 C38 H38 120.0
C38 C39 C40 120.0
C38 C39 C41 119.3(7)
C40 C39 C41 120.7(7)
C39 C40 C35 120.0
C39 C40 H40 120.0
C35 C40 H40 120.0
C44 C41 C43 111.0(15)
C44 C41 C39 108.2(10)
C43 C41 C39 112.1(11)
C44 C41 C42 106.3(10)
C43 C41 C42 107.4(13)
C39 C41 C42 111.8(10)
C41 C42 H42A 109.5
C41 C42 H42B 109.5
H42A C42 H42B 109.5
C41 C42 H42C 109.5
H42A C42 H42C 109.5
H42B C42 H42C 109.5
C41 C43 H43A 109.5
C41 C43 H43B 109.5
H43A C43 H43B 109.5
C41 C43 H43C 109.5
H43A C43 H43C 109.5
H43B C43 H43C 109.5
C41 C44 H44A 109.5
C41 C44 H44B 109.5
H44A C44 H44B 109.5
C41 C44 H44C 109.5
H44A C44 H44C 109.5
H44B C44 H44C 109.5
C48 C45 C37 113.8(10)
C48 C45 C47 110.1(12)
C37 C45 C47 108.9(10)
C48 C45 C46 108.1(10)
C37 C45 C46 107.8(9)
C47 C45 C46 107.9(11)
C45 C46 H46A 109.5
C45 C46 H46B 109.5
H46A C46 H46B 109.5
C45 C46 H46C 109.5
H46A C46 H46C 109.5
H46B C46 H46C 109.5
C45 C47 H47A 109.5
C45 C47 H47B 109.5
H47A C47 H47B 109.5
C45 C47 H47C 109.5
H47A C47 H47C 109.5
H47B C47 H47C 109.5
C45 C48 H48A 109.5
C45 C48 H48B 109.5
H48A C48 H48B 109.5
C45 C48 H48C 109.5
H48A C48 H48C 109.5
H48B C48 H48C 109.5
C50 C49 C54 120.0
C50 C49 N3 119.6(6)
C54 C49 N3 120.4(6)
C49 C50 C51 120.0
C49 C50 H50 120.0
C51 C50 H50 120.0
C50 C51 C52 120.0
C50 C51 C55 118.0(7)
C52 C51 C55 121.9(7)
C53 C52 C51 120.0
C53 C52 H52 120.0
C51 C52 H52 120.0
C52 C53 C54 120.0
C52 C53 C59 119.8(8)
C54 C53 C59 120.1(8)
C53 C54 C49 120.0
C53 C54 H54 120.0
C49 C54 H54 120.0
C57B C55 C56B 125.(3)
C56A C55 C57A 110.(2)
C57B C55 C51 107.2(18)
C56B C55 C51 107.4(15)
C56A C55 C51 120.5(13)
C57A C55 C51 111.4(16)
C57B C55 C58B 102.(3)
C56B C55 C58B 107.(2)
C51 C55 C58B 105.4(14)
C56A C55 C58A 100.9(18)
C57A C55 C58A 101.(3)
C51 C55 C58A 111.4(14)
C55 C56A H56A 109.5
C55 C56A H56B 109.5
H56A C56A H56B 109.5
C55 C56A H56C 109.5
H56A C56A H56C 109.5
H56B C56A H56C 109.5
C55 C57A H57A 109.5
C55 C57A H57B 109.5
H57A C57A H57B 109.5
C55 C57A H57C 109.5
H57A C57A H57C 109.5
H57B C57A H57C 109.5
C55 C58A H58A 109.5
C55 C58A H58B 109.5
H58A C58A H58B 109.5
C55 C58A H58C 109.5
H58A C58A H58C 109.5
H58B C58A H58C 109.5
C55 C56B H56D 109.5
C55 C56B H56E 109.5
H56D C56B H56E 109.5
C55 C56B H56F 109.5
H56D C56B H56F 109.5
H56E C56B H56F 109.5
C55 C57B H57D 109.5
C55 C57B H57E 109.5
H57D C57B H57E 109.5
C55 C57B H57F 109.5
H57D C57B H57F 109.5
H57E C57B H57F 109.5
C55 C58B H58D 109.5
C55 C58B H58E 109.5
H58D C58B H58E 109.5
C55 C58B H58F 109.5
H58D C58B H58F 109.5
H58E C58B H58F 109.5
C61 C59 C60 110.3(15)
C61 C59 C62 107.6(17)
C60 C59 C62 105.3(14)
C61 C59 C53 108.7(11)
C60 C59 C53 115.1(12)
C62 C59 C53 109.6(10)
C59 C60 H60A 109.5
C59 C60 H60B 109.5
H60A C60 H60B 109.5
C59 C60 H60C 109.5
H60A C60 H60C 109.5
H60B C60 H60C 109.5
C59 C61 H61A 109.5
C59 C61 H61B 109.5
H61A C61 H61B 109.5
C59 C61 H61C 109.5
H61A C61 H61C 109.5
H61B C61 H61C 109.5
C59 C62 H62A 109.5
C59 C62 H62B 109.5
H62A C62 H62B 109.5
C59 C62 H62C 109.5
H62A C62 H62C 109.5
H62B C62 H62C 109.5
C33 Cu1 N1 143.2(4)
C33 Cu1 N2 134.0(5)
N1 Cu1 N2 82.5(4)
C5 N1 C1 119.1(11)
C5 N1 Cu1 128.0(9)
C1 N1 Cu1 112.4(9)
C28 N2 C32 119.6(12)
C28 N2 Cu1 126.7(9)
C32 N2 Cu1 110.3(9)
N4 N3 C33 107.1(9)
N4 N3 C49 120.9(9)
C33 N3 C49 131.9(9)
N5 N4 N3 107.9(9)
N4 N5 C34 109.9(11)
C12 O1 C15 116.4(11)
C19 O2 C18 113.1(11)

loop_
_geom_bond_atom_site_label_1
_geom_bond_atom_site_label_2
_geom_bond_distance
C1 N1 1.379(15)
C1 C2 1.392(18)
C1 C32 1.459(18)
C2 C3 1.413(19)
C2 H2 0.95
C3 C4 1.381(19)
C3 H3 0.95
C4 C5 1.377(18)
C4 H4 0.95
C5 N1 1.319(16)
C5 C6 1.536(17)
C6 C7 1.573(19)
C6 H6A 0.99
C6 H6B 0.99
C7 C8 1.550(18)
C7 H7A 0.99
C7 H7B 0.99
C8 C9 1.517(14)
C8 H8A 0.99
C8 H8B 0.99
C9 C10 1.39
C9 C14 1.39
C10 C11 1.39
C10 H10 0.95
C11 C12 1.39
C11 H11 0.95
C12 O1 1.387(11)
C12 C13 1.39
C13 C14 1.39
C13 H13 0.95
C14 H14 0.95
C15 O1 1.461(16)
C15 C16 1.57(2)
C15 H15A 0.99
C15 H15B 0.99
C16 C17 1.57(2)
C16 H16A 0.99
C16 H16B 0.99
C17 C18 1.54(2)
C17 H17A 0.99
C17 H17B 0.99
C18 O2 1.566(19)
C18 H18A 0.99
C18 H18B 0.99
C19 C20 1.39
C19 C24 1.39
C19 O2 1.398(11)
C20 C21 1.39
C20 H20 0.95
C21 C22 1.39
C21 H21 0.95
C22 C23 1.39
C22 C25 1.531(15)
C23 C24 1.39
C23 H23 0.95
C24 H24 0.95
C25 C26 1.55(2)
C25 H25A 0.99
C25 H25B 0.99
C26 C27 1.50(3)
C26 H26A 0.99
C26 H26B 0.99
C27 C28 1.52(2)
C27 H27A 0.99
C27 H27B 0.99
C28 N2 1.310(18)
C28 C29 1.436(19)
C29 C30 1.31(2)
C29 H29 0.95
C30 C31 1.32(2)
C30 H30 0.95
C31 C32 1.373(18)
C31 H31 0.95
C32 N2 1.375(18)
C33 C34 1.345(16)
C33 N3 1.416(14)
C33 Cu1 1.906(11)
C34 N5 1.357(14)
C34 C35 1.442(11)
C35 C36 1.39
C35 C40 1.39
C36 C37 1.39
C36 H36 0.95
C37 C38 1.39
C37 C45 1.542(13)
C38 C39 1.39
C38 H38 0.95
C39 C40 1.39
C39 C41 1.544(13)
C40 H40 0.95
C41 C44 1.509(18)
C41 C43 1.537(19)
C41 C42 1.556(19)
C42 H42A 0.98
C42 H42B 0.98
C42 H42C 0.98
C43 H43A 0.98
C43 H43B 0.98
C43 H43C 0.98
C44 H44A 0.98
C44 H44B 0.98
C44 H44C 0.98
C45 C48 1.51(2)
C45 C47 1.550(18)
C45 C46 1.559(16)
C46 H46A 0.98
C46 H46B 0.98
C46 H46C 0.98
C47 H47A 0.98
C47 H47B 0.98
C47 H47C 0.98
C48 H48A 0.98
C48 H48B 0.98
C48 H48C 0.98
C49 C50 1.39
C49 C54 1.39
C49 N3 1.435(12)
C50 C51 1.39
C50 H50 0.95
C51 C52 1.39
C51 C55 1.562(13)
C52 C53 1.39
C52 H52 0.95
C53 C54 1.39
C53 C59 1.541(13)
C54 H54 0.95
C55 C57B 1.33(4)
C55 C56B 1.35(3)
C55 C56A 1.46(3)
C55 C57A 1.55(4)
C55 C58B 1.65(4)
C55 C58A 1.73(3)
C56A H56A 0.98
C56A H56B 0.98
C56A H56C 0.98
C57A H57A 0.98
C57A H57B 0.98
C57A H57C 0.98
C58A H58A 0.98
C58A H58B 0.98
C58A H58C 0.98
C56B H56D 0.98
C56B H56E 0.98
C56B H56F 0.98
C57B H57D 0.98
C57B H57E 0.98
C57B H57F 0.98
C58B H58D 0.98
C58B H58E 0.98
C58B H58F 0.98
C59 C61 1.50(2)
C59 C60 1.52(2)
C59 C62 1.53(2)
C60 H60A 0.98
C60 H60B 0.98
C60 H60C 0.98
C61 H61A 0.98
C61 H61B 0.98
C61 H61C 0.98
C62 H62A 0.98
C62 H62B 0.98
C62 H62C 0.98
Cu1 N1 2.010(12)
Cu1 N2 2.072(10)
N3 N4 1.414(13)
N4 N5 1.273(16)

loop_
_geom_torsion_atom_site_label_1
_geom_torsion_atom_site_label_2
_geom_torsion_atom_site_label_3
_geom_torsion_atom_site_label_4
_geom_torsion
N1 C1 C2 C3 -2.(2)
C32 C1 C2 C3 178.1(15)
C1 C2 C3 C4 7.(2)
C2 C3 C4 C5 -7.(2)
C3 C4 C5 N1 3.(2)
C3 C4 C5 C6 -176.2(13)
N1 C5 C6 C7 -85.8(16)
C4 C5 C6 C7 93.5(15)
C5 C6 C7 C8 -165.2(11)
C6 C7 C8 C9 -63.6(14)
C7 C8 C9 C10 87.4(12)
C7 C8 C9 C14 -88.6(11)
C14 C9 C10 C11 0
C8 C9 C10 C11 -176.0(8)
C9 C10 C11 C12 0
C10 C11 C12 O1 177.5(7)
C10 C11 C12 C13 0
O1 C12 C13 C14 -177.2(8)
C11 C12 C13 C14 0
C12 C13 C14 C9 0
C10 C9 C14 C13 0
C8 C9 C14 C13 176.0(8)
O1 C15 C16 C17 -164.4(11)
C15 C16 C17 C18 69.0(17)
C16 C17 C18 O2 63.2(16)
C24 C19 C20 C21 0
O2 C19 C20 C21 -178.7(8)
C19 C20 C21 C22 0
C20 C21 C22 C23 0
C20 C21 C22 C25 -177.2(10)
C21 C22 C23 C24 0
C25 C22 C23 C24 177.2(11)
C22 C23 C24 C19 0
C20 C19 C24 C23 0
O2 C19 C24 C23 178.6(9)
C23 C22 C25 C26 99.7(16)
C21 C22 C25 C26 -83.1(18)
C22 C25 C26 C27 -64.(2)
C25 C26 C27 C28 -170.6(12)
C26 C27 C28 N2 -94.(2)
C26 C27 C28 C29 79.(2)
N2 C28 C29 C30 2.(4)
C27 C28 C29 C30 -171.(2)
C28 C29 C30 C31 -4.(4)
C29 C30 C31 C32 5.(4)
C30 C31 C32 N2 -2.(3)
C30 C31 C32 C1 179.(2)
N1 C1 C32 C31 162.9(16)
C2 C1 C32 C31 -17.(3)
N1 C1 C32 N2 -16.(2)
C2 C1 C32 N2 163.9(15)
N3 C33 C34 N5 1.0(12)
Cu1 C33 C34 N5 176.7(9)
N3 C33 C34 C35 -177.2(9)
Cu1 C33 C34 C35 -1.5(18)
C33 C34 C35 C36 169.1(9)
N5 C34 C35 C36 -8.9(12)
C33 C34 C35 C40 -12.7(13)
N5 C34 C35 C40 169.3(8)
C40 C35 C36 C37 0
C34 C35 C36 C37 178.2(7)
C35 C36 C37 C38 0
C35 C36 C37 C45 -178.5(8)
C36 C37 C38 C39 0
C45 C37 C38 C39 178.5(8)
C37 C38 C39 C40 0
C37 C38 C39 C41 -179.7(8)
C38 C39 C40 C35 0
C41 C39 C40 C35 179.7(8)
C36 C35 C40 C39 0
C34 C35 C40 C39 -178.2(7)
C38 C39 C41 C44 74.5(11)
C40 C39 C41 C44 -105.2(10)
C38 C39 C41 C43 -48.2(16)
C40 C39 C41 C43 132.1(14)
C38 C39 C41 C42 -168.8(8)
C40 C39 C41 C42 11.5(12)
C38 C37 C45 C48 2.1(12)
C36 C37 C45 C48 -179.4(8)
C38 C37 C45 C47 -121.2(10)
C36 C37 C45 C47 57.4(11)
C38 C37 C45 C46 121.9(9)
C36 C37 C45 C46 -59.5(11)
C54 C49 C50 C51 0
N3 C49 C50 C51 -178.4(8)
C49 C50 C51 C52 0
C49 C50 C51 C55 -176.6(9)
C50 C51 C52 C53 0
C55 C51 C52 C53 176.4(9)
C51 C52 C53 C54 0
C51 C52 C53 C59 176.4(9)
C52 C53 C54 C49 0
C59 C53 C54 C49 -176.4(9)
C50 C49 C54 C53 0
N3 C49 C54 C53 178.4(8)
C50 C51 C55 C57B -169.(3)
C52 C51 C55 C57B 14.(3)
C50 C51 C55 C56B 53.(2)
C52 C51 C55 C56B -123.(2)
C50 C51 C55 C56A 5.(2)
C52 C51 C55 C56A -171.3(17)
C50 C51 C55 C57A -126.(3)
C52 C51 C55 C57A 58.(3)
C50 C51 C55 C58B -60.7(14)
C52 C51 C55 C58B 122.8(13)
C50 C51 C55 C58A 123.0(13)
C52 C51 C55 C58A -53.5(15)
C52 C53 C59 C61 56.0(18)
C54 C53 C59 C61 -127.6(16)
C52 C53 C59 C60 -179.8(10)
C54 C53 C59 C60 -3.4(15)
C52 C53 C59 C62 -61.4(14)
C54 C53 C59 C62 115.0(13)
C4 C5 N1 C1 2.(2)
C6 C5 N1 C1 -178.6(12)
C4 C5 N1 Cu1 172.9(11)
C6 C5 N1 Cu1 -8.(2)
C2 C1 N1 C5 -3.(2)
C32 C1 N1 C5 177.4(15)
C2 C1 N1 Cu1 -174.9(10)
C32 C1 N1 Cu1 5.2(17)
C29 C28 N2 C32 1.(3)
C27 C28 N2 C32 173.9(17)
C29 C28 N2 Cu1 157.9(17)
C27 C28 N2 Cu1 -29.(3)
C31 C32 N2 C28 0.(3)
C1 C32 N2 C28 178.7(17)
C31 C32 N2 Cu1 -161.1(14)
C1 C32 N2 Cu1 18.(2)
C34 C33 N3 N4 -3.4(12)
Cu1 C33 N3 N4 -179.4(8)
C34 C33 N3 C49 -179.9(10)
Cu1 C33 N3 C49 4.0(17)
C50 C49 N3 N4 39.1(11)
C54 C49 N3 N4 -139.3(8)
C50 C49 N3 C33 -144.8(10)
C54 C49 N3 C33 36.8(14)
C33 N3 N4 N5 4.9(12)
C49 N3 N4 N5 -178.1(9)
N3 N4 N5 C34 -4.3(12)
C33 C34 N5 N4 2.2(13)
C35 C34 N5 N4 -179.5(9)
C13 C12 O1 C15 15.8(11)
C11 C12 O1 C15 -161.5(7)
C16 C15 O1 C12 153.8(10)
C20 C19 O2 C18 163.6(8)
C24 C19 O2 C18 -15.1(12)
C17 C18 O2 C19 -173.9(9)
